data_7133627
loop_
_publ_author_name
'Schneider, Johannes S.'
'Helten, Holger'

_publ_section_title
;
 Hybrid materials comprising ferrocene and diaminoborane moieties: linear
 concatenation <i>versus</i> macrocyclization.
;
_journal_issue 82
_journal_name_full 'Chemical communications (Cambridge, England)'
_journal_page_first 11706
_journal_page_last 11709
_journal_paper_doi 10.1039/d4cc03813d
_journal_volume 60
_journal_year 2024
_chemical_formula_moiety 'C19 H21 B Fe N2'
_chemical_formula_sum 'C19 H21 B Fe N2'
_chemical_formula_weight 344.04
_space_group_crystal_system monoclinic
_space_group_IT_number 14
_space_group_name_Hall '-P 2ybc'
_space_group_name_H-M_alt 'P 1 21/c 1'
_atom_sites_solution_hydrogens geom
_atom_sites_solution_primary dual
_atom_sites_solution_secondary difmap
_audit_creation_method SHELXL-2018/3
_audit_update_record
;
2024-07-29 deposited with the CCDC.	2024-08-29 downloaded from the CCDC.
;
_cell_angle_alpha 90
_cell_angle_beta 104.88(3)
_cell_angle_gamma 90
_cell_formula_units_Z 8
_cell_length_a 11.157(5)
_cell_length_b 17.255(6)
_cell_length_c 17.651(8)
_cell_measurement_reflns_used 5108
_cell_measurement_temperature 100(2)
_cell_measurement_theta_max 25.22
_cell_measurement_theta_min 2.29
_cell_volume 3284(2)
_computing_cell_refinement 'Saint+ ver. 7.34A (Bruker AXS)'
_computing_data_collection 'APEX2 ver. 2010.3 (Bruker AXS)'
_computing_data_reduction 'Saint+ ver. 7.34A (Bruker AXS)'
_computing_molecular_graphics 'ShelXLe (Huebschle et all, 2011)'
_computing_publication_material 'SHELXL-2018/3 (Sheldrick, 2018)'
_computing_structure_refinement 'SHELXL-2018/3 (Sheldrick, 2018)'
_computing_structure_solution 'SHELXT 2014/5 (Sheldrick, 2014)'
_diffrn_ambient_temperature 100(2)
_diffrn_detector_area_resol_mean 8.333
_diffrn_measured_fraction_theta_full 1.000
_diffrn_measured_fraction_theta_max 0.990
_diffrn_measurement_device_type 'Bruker APEX-II CCD'
_diffrn_measurement_method '\f and \w scans'
_diffrn_radiation_type MoK\a
_diffrn_radiation_wavelength 0.71073
_diffrn_reflns_av_R_equivalents 0.0833
_diffrn_reflns_av_unetI/netI 0.0808
_diffrn_reflns_Laue_measured_fraction_full 1.000
_diffrn_reflns_Laue_measured_fraction_max 0.990
_diffrn_reflns_limit_h_max 13
_diffrn_reflns_limit_h_min -13
_diffrn_reflns_limit_k_max 21
_diffrn_reflns_limit_k_min -21
_diffrn_reflns_limit_l_max 22
_diffrn_reflns_limit_l_min -22
_diffrn_reflns_number 34121
_diffrn_reflns_point_group_measured_fraction_full 1.000
_diffrn_reflns_point_group_measured_fraction_max 0.990
_diffrn_reflns_theta_full 26.000
_diffrn_reflns_theta_max 26.536
_diffrn_reflns_theta_min 1.679
_diffrn_source 'rotating-anode X-ray tube'
_exptl_absorpt_coefficient_mu 0.918
_exptl_absorpt_correction_T_max 0.7454
_exptl_absorpt_correction_T_min 0.6127
_exptl_absorpt_correction_type multi-scan
_exptl_absorpt_process_details
;
SADABS 2016/2: Krause, L., Herbst-Irmer, R., Sheldrick G.M. & Stalke D.,
 J. Appl. Cryst. 48 (2015) 3-10
;
_exptl_crystal_colour orange
_exptl_crystal_density_diffrn 1.392
_exptl_crystal_description needle
_exptl_crystal_F_000 1440
_exptl_crystal_size_max 0.388
_exptl_crystal_size_mid 0.174
_exptl_crystal_size_min 0.148
_refine_diff_density_max 0.666
_refine_diff_density_min -0.366
_refine_diff_density_rms 0.080
_refine_ls_extinction_method none
_refine_ls_goodness_of_fit_ref 1.027
_refine_ls_hydrogen_treatment constr
_refine_ls_matrix_type full
_refine_ls_number_parameters 421
_refine_ls_number_reflns 6756
_refine_ls_number_restraints 0
_refine_ls_restrained_S_all 1.027
_refine_ls_R_factor_all 0.0735
_refine_ls_R_factor_gt 0.0454
_refine_ls_shift/su_max 0.001
_refine_ls_shift/su_mean 0.000
_refine_ls_structure_factor_coef Fsqd
_refine_ls_weighting_details 'w=1/[\s^2^(Fo^2^)+(0.0035P)^2^+2.8950P] where P=(Fo^2^+2Fc^2^)/3'
_refine_ls_weighting_scheme calc
_refine_ls_wR_factor_gt 0.0993
_refine_ls_wR_factor_ref 0.1125
_reflns_Friedel_coverage 0.000
_reflns_number_gt 4854
_reflns_number_total 6756
_reflns_threshold_expression 'I > 2\s(I)'
_cod_data_source_file d4cc03813d2.cif
_cod_data_source_block test_a_CCDC1
_cod_depositor_comments 'Adding full bibliography for 7133626--7133629.cif.'
_cod_original_sg_symbol_H-M 'P 21/c'
_cod_database_code 7133627
_shelx_shelxl_version_number 2018/3
_shelx_space_group_comment
;
The symmetry employed for this shelxl refinement is uniquely defined
by the following loop, which should always be used as a source of
symmetry information in preference to the above space-group names.
They are only intended as comments.
;

loop_
_space_group_symop_operation_xyz
'x, y, z'
'-x, y+1/2, -z+1/2'
'-x, -y, -z'
'x, -y-1/2, z-1/2'

loop_
_atom_site_label
_atom_site_type_symbol
_atom_site_fract_x
_atom_site_fract_y
_atom_site_fract_z
_atom_site_U_iso_or_equiv
_atom_site_adp_type
_atom_site_occupancy
_atom_site_site_symmetry_order
_atom_site_calc_flag
_atom_site_refinement_flags_posn
_atom_site_refinement_flags_adp
_atom_site_refinement_flags_occupancy
_atom_site_disorder_assembly
_atom_site_disorder_group
Fe1_1 Fe -0.11643(4) 0.88761(2) 0.32171(2) 0.01346(12) Uani 1 1 d . . . . .
N1_1 N 0.1172(2) 0.81924(14) 0.42220(14) 0.0172(5) Uani 1 1 d . . . . .
H1_1 H 0.166824 0.809645 0.468704 0.021 Uiso 1 1 calc R U . . .
C1_1 C -0.0006(3) 0.85156(16) 0.42121(16) 0.0144(6) Uani 1 1 d . . . . .
B1_1 B 0.1636(3) 0.80075(19) 0.35685(19) 0.0156(7) Uani 1 1 d . . . . .
N2_1 N 0.1095(2) 0.82565(13) 0.27894(14) 0.0155(5) Uani 1 1 d . . . . .
H2_1 H 0.152537 0.817176 0.244410 0.019 Uiso 1 1 calc R U . . .
C2_1 C -0.1140(3) 0.80897(16) 0.40798(17) 0.0174(6) Uani 1 1 d . . . . .
H2A_1 H -0.122777 0.754356 0.402347 0.021 Uiso 1 1 calc R U . . .
C3_1 C -0.2113(3) 0.86316(17) 0.40476(17) 0.0198(7) Uani 1 1 d . . . . .
H3_1 H -0.296850 0.850969 0.395935 0.024 Uiso 1 1 calc R U . . .
C4_1 C -0.1592(3) 0.93813(17) 0.41693(18) 0.0200(7) Uani 1 1 d . . . . .
H4_1 H -0.203520 0.985002 0.417694 0.024 Uiso 1 1 calc R U . . .
C5_1 C -0.0287(3) 0.93134(17) 0.42785(17) 0.0170(6) Uani 1 1 d . . . . .
H5_1 H 0.029409 0.972737 0.437817 0.020 Uiso 1 1 calc R U . . .
C6_1 C -0.0074(2) 0.86294(16) 0.25092(16) 0.0139(6) Uani 1 1 d . . . . .
C7_1 C -0.1234(3) 0.82317(18) 0.22420(16) 0.0183(6) Uani 1 1 d . . . . .
H7_1 H -0.134475 0.768680 0.218703 0.022 Uiso 1 1 calc R U . . .
C8_1 C -0.2189(3) 0.87990(18) 0.20743(18) 0.0223(7) Uani 1 1 d . . . . .
H8_1 H -0.305224 0.869835 0.189165 0.027 Uiso 1 1 calc R U . . .
C9_1 C -0.1632(3) 0.95420(18) 0.22262(17) 0.0214(7) Uani 1 1 d . . . . .
H9_1 H -0.205754 1.002415 0.216609 0.026 Uiso 1 1 calc R U . . .
C10_1 C -0.0325(3) 0.94371(17) 0.24847(17) 0.0188(6) Uani 1 1 d . . . . .
H10_1 H 0.027569 0.983824 0.261774 0.023 Uiso 1 1 calc R U . . .
C1_2 C 0.2822(3) 0.74628(16) 0.37531(16) 0.0144(6) Uani 1 1 d . . . . .
C2_2 C 0.4042(3) 0.77377(16) 0.38576(16) 0.0137(6) Uani 1 1 d . . . . .
C3_2 C 0.5046(3) 0.72405(16) 0.41275(17) 0.0159(6) Uani 1 1 d . . . . .
H3_2 H 0.586406 0.743939 0.421125 0.019 Uiso 1 1 calc R U . . .
C4_2 C 0.4884(3) 0.64615(17) 0.42775(16) 0.0164(6) Uani 1 1 d . . . . .
C5_2 C 0.3673(3) 0.61819(16) 0.41402(17) 0.0166(6) Uani 1 1 d . . . . .
H5_2 H 0.354291 0.564718 0.421957 0.020 Uiso 1 1 calc R U . . .
C6_2 C 0.2648(3) 0.66691(17) 0.38892(16) 0.0159(6) Uani 1 1 d . . . . .
C7_2 C 0.4277(3) 0.85706(16) 0.36840(18) 0.0207(7) Uani 1 1 d . . . . .
H7A_2 H 0.349431 0.885879 0.356898 0.031 Uiso 1 1 calc R U . . .
H7B_2 H 0.462994 0.859415 0.323011 0.031 Uiso 1 1 calc R U . . .
H7C_2 H 0.486071 0.880081 0.414011 0.031 Uiso 1 1 calc R U . . .
C8_2 C 0.5982(3) 0.59429(18) 0.45939(18) 0.0228(7) Uani 1 1 d . . . . .
H8A_2 H 0.656754 0.599093 0.426678 0.034 Uiso 1 1 calc R U . . .
H8B_2 H 0.570208 0.540414 0.458826 0.034 Uiso 1 1 calc R U . . .
H8C_2 H 0.639264 0.609568 0.513287 0.034 Uiso 1 1 calc R U . . .
C9_2 C 0.1356(3) 0.63426(17) 0.37674(18) 0.0202(7) Uani 1 1 d . . . . .
H9A_2 H 0.140696 0.578404 0.387131 0.030 Uiso 1 1 calc R U . . .
H9B_2 H 0.088327 0.643497 0.322526 0.030 Uiso 1 1 calc R U . . .
H9C_2 H 0.094114 0.659694 0.412667 0.030 Uiso 1 1 calc R U . . .
Fe1_3 Fe 0.66666(4) 0.60375(2) 0.17835(2) 0.01357(12) Uani 1 1 d . . . . .
N1_3 N 0.4504(2) 0.67750(13) 0.22215(14) 0.0158(5) Uani 1 1 d . . . . .
H1_3 H 0.409709 0.688788 0.257355 0.019 Uiso 1 1 calc R U . . .
C1_3 C 0.5622(3) 0.63509(16) 0.24983(16) 0.0141(6) Uani 1 1 d . . . . .
B1_3 B 0.3961(3) 0.70390(18) 0.14496(19) 0.0154(7) Uani 1 1 d . . . . .
N2_3 N 0.4458(2) 0.68730(14) 0.08025(14) 0.0174(5) Uani 1 1 d . . . . .
H2_3 H 0.402317 0.704232 0.034385 0.021 Uiso 1 1 calc R U . . .
C2_3 C 0.5759(3) 0.55313(17) 0.25104(17) 0.0180(6) Uani 1 1 d . . . . .
H2A_3 H 0.510424 0.516458 0.237275 0.022 Uiso 1 1 calc R U . . .
C3_3 C 0.7048(3) 0.53545(18) 0.27645(17) 0.0208(7) Uani 1 1 d . . . . .
H3_3 H 0.740219 0.485047 0.281599 0.025 Uiso 1 1 calc R U . . .
C4_3 C 0.7710(3) 0.60637(18) 0.29272(17) 0.0209(7) Uani 1 1 d . . . . .
H4_3 H 0.858451 0.611763 0.310897 0.025 Uiso 1 1 calc R U . . .
C5_3 C 0.6826(3) 0.66833(17) 0.27685(16) 0.0170(6) Uani 1 1 d . . . . .
H5_3 H 0.700966 0.722067 0.283212 0.020 Uiso 1 1 calc R U . . .
C6_3 C 0.5567(3) 0.64691(16) 0.08004(16) 0.0146(6) Uani 1 1 d . . . . .
C7_3 C 0.5686(3) 0.56557(17) 0.07213(16) 0.0174(6) Uani 1 1 d . . . . .
H7_3 H 0.502615 0.529075 0.061940 0.021 Uiso 1 1 calc R U . . .
C8_3 C 0.6964(3) 0.54819(18) 0.08213(17) 0.0202(7) Uani 1 1 d . . . . .
H8_3 H 0.730913 0.498023 0.080770 0.024 Uiso 1 1 calc R U . . .
C9_3 C 0.7634(3) 0.61910(17) 0.09450(17) 0.0195(7) Uani 1 1 d . . . . .
H9_3 H 0.850493 0.624683 0.102495 0.023 Uiso 1 1 calc R U . . .
C10_3 C 0.6772(3) 0.68031(17) 0.09282(17) 0.0179(6) Uani 1 1 d . . . . .
H10_3 H 0.696491 0.733931 0.099095 0.021 Uiso 1 1 calc R U . . .
C1_4 C 0.2753(3) 0.75592(16) 0.12625(16) 0.0141(6) Uani 1 1 d . . . . .
C2_4 C 0.1556(3) 0.72442(16) 0.11605(16) 0.0158(6) Uani 1 1 d . . . . .
C3_4 C 0.0508(3) 0.77131(17) 0.08932(16) 0.0174(6) Uani 1 1 d . . . . .
H3_4 H -0.029302 0.749198 0.082377 0.021 Uiso 1 1 calc R U . . .
C4_4 C 0.0610(3) 0.84908(17) 0.07280(17) 0.0176(6) Uani 1 1 d . . . . .
C5_4 C 0.1796(3) 0.88077(17) 0.08565(17) 0.0186(6) Uani 1 1 d . . . . .
H5_4 H 0.188229 0.934486 0.076495 0.022 Uiso 1 1 calc R U . . .
C6_4 C 0.2856(3) 0.83557(16) 0.11159(16) 0.0156(6) Uani 1 1 d . . . . .
C7_4 C 0.1383(3) 0.64015(17) 0.13393(19) 0.0234(7) Uani 1 1 d . . . . .
H7A_4 H 0.218817 0.613871 0.146559 0.035 Uiso 1 1 calc R U . . .
H7B_4 H 0.082909 0.615470 0.088103 0.035 Uiso 1 1 calc R U . . .
H7C_4 H 0.101755 0.636462 0.178722 0.035 Uiso 1 1 calc R U . . .
C8_4 C -0.0531(3) 0.89799(19) 0.04204(19) 0.0265(7) Uani 1 1 d . . . . .
H8A_4 H -0.076048 0.896832 -0.015392 0.040 Uiso 1 1 calc R U . . .
H8B_4 H -0.035853 0.951514 0.060124 0.040 Uiso 1 1 calc R U . . .
H8C_4 H -0.121536 0.877398 0.061407 0.040 Uiso 1 1 calc R U . . .
C9_4 C 0.4118(3) 0.87293(17) 0.12499(18) 0.0190(6) Uani 1 1 d . . . . .
H9A_4 H 0.450159 0.857219 0.083281 0.029 Uiso 1 1 calc R U . . .
H9B_4 H 0.464368 0.856378 0.175832 0.029 Uiso 1 1 calc R U . . .
H9C_4 H 0.402773 0.929437 0.124558 0.029 Uiso 1 1 calc R U . . .

loop_
_atom_site_aniso_label
_atom_site_aniso_U_11
_atom_site_aniso_U_22
_atom_site_aniso_U_33
_atom_site_aniso_U_23
_atom_site_aniso_U_13
_atom_site_aniso_U_12
Fe1_1 0.0145(2) 0.0138(2) 0.0106(2) 0.00039(17) 0.00060(16) -0.00050(16)
N1_1 0.0167(13) 0.0251(14) 0.0065(12) -0.0026(10) -0.0028(10) 0.0048(10)
C1_1 0.0175(15) 0.0171(15) 0.0074(14) -0.0012(11) 0.0007(11) 0.0022(12)
B1_1 0.0182(17) 0.0153(17) 0.0114(17) -0.0023(13) 0.0001(13) -0.0025(13)
N2_1 0.0143(12) 0.0210(14) 0.0107(13) 0.0003(10) 0.0025(10) 0.0035(10)
C2_1 0.0262(16) 0.0118(15) 0.0129(15) 0.0018(12) 0.0029(12) -0.0014(12)
C3_1 0.0206(16) 0.0229(17) 0.0163(16) 0.0030(13) 0.0055(13) 0.0005(13)
C4_1 0.0242(16) 0.0185(16) 0.0178(17) -0.0021(13) 0.0060(13) 0.0031(13)
C5_1 0.0189(15) 0.0174(16) 0.0140(16) -0.0020(12) 0.0029(12) -0.0021(12)
C6_1 0.0141(14) 0.0188(15) 0.0077(14) 0.0010(11) 0.0006(11) 0.0029(11)
C7_1 0.0222(16) 0.0211(16) 0.0090(15) -0.0019(12) -0.0007(12) -0.0022(12)
C8_1 0.0166(15) 0.0347(19) 0.0134(16) 0.0031(13) -0.0002(12) -0.0001(13)
C9_1 0.0227(16) 0.0259(17) 0.0149(16) 0.0083(13) 0.0039(13) 0.0093(13)
C10_1 0.0214(16) 0.0213(16) 0.0135(16) 0.0033(12) 0.0043(12) -0.0031(12)
C1_2 0.0192(15) 0.0155(15) 0.0067(14) -0.0033(11) -0.0002(12) 0.0008(11)
C2_2 0.0169(14) 0.0160(15) 0.0069(14) -0.0022(11) 0.0010(11) -0.0002(11)
C3_2 0.0141(14) 0.0198(16) 0.0125(15) -0.0025(12) 0.0012(12) -0.0002(12)
C4_2 0.0198(15) 0.0215(16) 0.0073(15) 0.0002(12) 0.0022(12) 0.0047(12)
C5_2 0.0245(16) 0.0121(15) 0.0124(15) -0.0007(12) 0.0032(12) -0.0009(12)
C6_2 0.0195(15) 0.0195(16) 0.0079(15) -0.0023(12) 0.0022(12) 0.0000(12)
C7_2 0.0229(16) 0.0162(16) 0.0214(17) -0.0014(13) 0.0028(13) -0.0002(12)
C8_2 0.0202(16) 0.0249(17) 0.0214(18) 0.0044(13) 0.0015(13) 0.0063(13)
C9_2 0.0172(15) 0.0218(16) 0.0205(17) -0.0015(13) 0.0027(13) -0.0030(12)
Fe1_3 0.0151(2) 0.0145(2) 0.0097(2) -0.00048(17) 0.00052(16) -0.00034(16)
N1_3 0.0172(12) 0.0188(13) 0.0107(13) -0.0006(10) 0.0026(10) 0.0035(10)
C1_3 0.0202(15) 0.0154(15) 0.0058(14) 0.0008(11) 0.0018(11) 0.0027(12)
B1_3 0.0175(17) 0.0132(17) 0.0135(17) -0.0037(13) 0.0005(13) -0.0026(13)
N2_3 0.0198(13) 0.0220(14) 0.0078(13) -0.0014(10) -0.0014(10) 0.0053(10)
C2_3 0.0212(16) 0.0192(16) 0.0135(16) 0.0034(12) 0.0042(12) -0.0007(12)
C3_3 0.0252(16) 0.0211(17) 0.0150(16) 0.0086(13) 0.0032(13) 0.0079(13)
C4_3 0.0183(15) 0.0310(18) 0.0107(15) 0.0014(13) -0.0008(12) 0.0009(13)
C5_3 0.0214(15) 0.0202(16) 0.0080(15) -0.0038(12) 0.0009(12) -0.0038(12)
C6_3 0.0189(15) 0.0185(16) 0.0041(14) -0.0021(11) -0.0012(11) -0.0005(12)
C7_3 0.0227(16) 0.0196(16) 0.0090(15) -0.0040(12) 0.0026(12) -0.0019(12)
C8_3 0.0246(16) 0.0231(17) 0.0136(16) -0.0035(13) 0.0059(13) 0.0051(13)
C9_3 0.0181(15) 0.0261(17) 0.0150(16) 0.0010(13) 0.0055(12) -0.0009(13)
C10_3 0.0241(16) 0.0181(16) 0.0109(15) 0.0003(12) 0.0032(12) -0.0037(12)
C1_4 0.0200(15) 0.0160(15) 0.0045(14) -0.0022(11) -0.0003(11) 0.0002(12)
C2_4 0.0224(15) 0.0168(15) 0.0070(15) -0.0036(11) 0.0016(12) 0.0006(12)
C3_4 0.0176(15) 0.0254(17) 0.0081(15) -0.0042(12) 0.0010(12) -0.0004(12)
C4_4 0.0190(15) 0.0228(17) 0.0096(15) -0.0007(12) 0.0012(12) 0.0045(12)
C5_4 0.0258(16) 0.0153(16) 0.0128(16) 0.0021(12) 0.0014(12) 0.0026(12)
C6_4 0.0193(15) 0.0175(15) 0.0087(15) -0.0012(12) 0.0014(12) -0.0003(12)
C7_4 0.0236(17) 0.0205(16) 0.0244(18) -0.0023(14) 0.0030(14) -0.0044(13)
C8_4 0.0246(17) 0.0314(19) 0.0212(18) 0.0034(14) 0.0016(14) 0.0100(14)
C9_4 0.0204(15) 0.0182(16) 0.0176(16) -0.0001(12) 0.0032(12) -0.0015(12)

loop_
_atom_type_symbol
_atom_type_description
_atom_type_scat_dispersion_real
_atom_type_scat_dispersion_imag
_atom_type_scat_source
C C 0.0033 0.0016 'International Tables Vol C Tables 4.2.6.8 and 6.1.1.4'
H H 0.0000 0.0000 'International Tables Vol C Tables 4.2.6.8 and 6.1.1.4'
B B 0.0013 0.0007 'International Tables Vol C Tables 4.2.6.8 and 6.1.1.4'
N N 0.0061 0.0033 'International Tables Vol C Tables 4.2.6.8 and 6.1.1.4'
Fe Fe 0.3463 0.8444 'International Tables Vol C Tables 4.2.6.8 and 6.1.1.4'

loop_
_geom_angle_atom_site_label_1
_geom_angle_atom_site_label_2
_geom_angle_atom_site_label_3
_geom_angle
_geom_angle_site_symmetry_1
_geom_angle_site_symmetry_3
_geom_angle_publ_flag
C1_1 Fe1_1 C6_1 97.07(12) . . ?
C1_1 Fe1_1 C5_1 41.49(11) . . ?
C6_1 Fe1_1 C5_1 115.47(12) . . ?
C1_1 Fe1_1 C10_1 114.18(12) . . ?
C6_1 Fe1_1 C10_1 41.28(12) . . ?
C5_1 Fe1_1 C10_1 102.68(12) . . ?
C1_1 Fe1_1 C7_1 116.75(12) . . ?
C6_1 Fe1_1 C7_1 41.63(11) . . ?
C5_1 Fe1_1 C7_1 153.07(12) . . ?
C10_1 Fe1_1 C7_1 69.20(12) . . ?
C1_1 Fe1_1 C2_1 41.55(11) . . ?
C6_1 Fe1_1 C2_1 115.60(12) . . ?
C5_1 Fe1_1 C2_1 69.24(12) . . ?
C10_1 Fe1_1 C2_1 151.21(12) . . ?
C7_1 Fe1_1 C2_1 105.01(12) . . ?
C1_1 Fe1_1 C9_1 153.36(12) . . ?
C6_1 Fe1_1 C9_1 69.40(12) . . ?
C5_1 Fe1_1 C9_1 122.60(13) . . ?
C10_1 Fe1_1 C9_1 40.93(12) . . ?
C7_1 Fe1_1 C9_1 68.75(13) . . ?
C2_1 Fe1_1 C9_1 165.05(12) . . ?
C1_1 Fe1_1 C8_1 156.53(12) . . ?
C6_1 Fe1_1 C8_1 69.32(12) . . ?
C5_1 Fe1_1 C8_1 161.68(12) . . ?
C10_1 Fe1_1 C8_1 68.64(12) . . ?
C7_1 Fe1_1 C8_1 40.70(12) . . ?
C2_1 Fe1_1 C8_1 126.13(12) . . ?
C9_1 Fe1_1 C8_1 40.55(12) . . ?
C1_1 Fe1_1 C4_1 69.28(12) . . ?
C6_1 Fe1_1 C4_1 155.08(12) . . ?
C5_1 Fe1_1 C4_1 40.85(12) . . ?
C10_1 Fe1_1 C4_1 124.15(12) . . ?
C7_1 Fe1_1 C4_1 163.24(12) . . ?
C2_1 Fe1_1 C4_1 68.42(12) . . ?
C9_1 Fe1_1 C4_1 113.52(13) . . ?
C8_1 Fe1_1 C4_1 130.08(12) . . ?
C1_1 Fe1_1 C3_1 69.19(12) . . ?
C6_1 Fe1_1 C3_1 155.06(12) . . ?
C5_1 Fe1_1 C3_1 68.44(12) . . ?
C10_1 Fe1_1 C3_1 163.28(12) . . ?
C7_1 Fe1_1 C3_1 125.12(12) . . ?
C2_1 Fe1_1 C3_1 40.67(12) . . ?
C9_1 Fe1_1 C3_1 131.18(12) . . ?
C8_1 Fe1_1 C3_1 115.33(13) . . ?
C4_1 Fe1_1 C3_1 40.13(12) . . ?
B1_1 N1_1 C1_1 127.4(2) . . ?
B1_1 N1_1 H1_1 116.3 . . ?
C1_1 N1_1 H1_1 116.3 . . ?
C5_1 C1_1 N1_1 126.9(3) . . ?
C5_1 C1_1 C2_1 107.8(2) . . ?
N1_1 C1_1 C2_1 125.2(3) . . ?
C5_1 C1_1 Fe1_1 70.38(16) . . ?
N1_1 C1_1 Fe1_1 121.37(19) . . ?
C2_1 C1_1 Fe1_1 70.74(16) . . ?
N1_1 B1_1 N2_1 124.6(3) . . ?
N1_1 B1_1 C1_2 115.2(3) . . ?
N2_1 B1_1 C1_2 120.2(3) . . ?
B1_1 N2_1 C6_1 126.7(2) . . ?
B1_1 N2_1 H2_1 116.7 . . ?
C6_1 N2_1 H2_1 116.7 . . ?
C3_1 C2_1 C1_1 107.6(3) . . ?
C3_1 C2_1 Fe1_1 70.65(17) . . ?
C1_1 C2_1 Fe1_1 67.70(16) . . ?
C3_1 C2_1 H2A_1 126.2 . . ?
C1_1 C2_1 H2A_1 126.2 . . ?
Fe1_1 C2_1 H2A_1 127.0 . . ?
C4_1 C3_1 C2_1 108.4(3) . . ?
C4_1 C3_1 Fe1_1 69.74(17) . . ?
C2_1 C3_1 Fe1_1 68.68(17) . . ?
C4_1 C3_1 H3_1 125.8 . . ?
C2_1 C3_1 H3_1 125.8 . . ?
Fe1_1 C3_1 H3_1 127.3 . . ?
C3_1 C4_1 C5_1 108.2(3) . . ?
C3_1 C4_1 Fe1_1 70.14(17) . . ?
C5_1 C4_1 Fe1_1 68.39(16) . . ?
C3_1 C4_1 H4_1 125.9 . . ?
C5_1 C4_1 H4_1 125.9 . . ?
Fe1_1 C4_1 H4_1 127.1 . . ?
C1_1 C5_1 C4_1 107.9(2) . . ?
C1_1 C5_1 Fe1_1 68.13(16) . . ?
C4_1 C5_1 Fe1_1 70.76(17) . . ?
C1_1 C5_1 H5_1 126.0 . . ?
C4_1 C5_1 H5_1 126.0 . . ?
Fe1_1 C5_1 H5_1 126.6 . . ?
C10_1 C6_1 N2_1 127.6(2) . . ?
C10_1 C6_1 C7_1 107.8(2) . . ?
N2_1 C6_1 C7_1 124.5(3) . . ?
C10_1 C6_1 Fe1_1 70.33(16) . . ?
N2_1 C6_1 Fe1_1 121.91(19) . . ?
C7_1 C6_1 Fe1_1 70.40(16) . . ?
C8_1 C7_1 C6_1 107.7(3) . . ?
C8_1 C7_1 Fe1_1 70.33(17) . . ?
C6_1 C7_1 Fe1_1 67.97(16) . . ?
C8_1 C7_1 H7_1 126.1 . . ?
C6_1 C7_1 H7_1 126.1 . . ?
Fe1_1 C7_1 H7_1 127.1 . . ?
C9_1 C8_1 C7_1 108.3(3) . . ?
C9_1 C8_1 Fe1_1 69.48(17) . . ?
C7_1 C8_1 Fe1_1 68.97(17) . . ?
C9_1 C8_1 H8_1 125.8 . . ?
C7_1 C8_1 H8_1 125.8 . . ?
Fe1_1 C8_1 H8_1 127.3 . . ?
C8_1 C9_1 C10_1 107.9(3) . . ?
C8_1 C9_1 Fe1_1 69.97(17) . . ?
C10_1 C9_1 Fe1_1 68.84(17) . . ?
C8_1 C9_1 H9_1 126.0 . . ?
C10_1 C9_1 H9_1 126.0 . . ?
Fe1_1 C9_1 H9_1 126.7 . . ?
C6_1 C10_1 C9_1 108.2(3) . . ?
C6_1 C10_1 Fe1_1 68.39(16) . . ?
C9_1 C10_1 Fe1_1 70.23(17) . . ?
C6_1 C10_1 H10_1 125.9 . . ?
C9_1 C10_1 H10_1 125.9 . . ?
Fe1_1 C10_1 H10_1 127.0 . . ?
C2_2 C1_2 C6_2 118.4(2) . . ?
C2_2 C1_2 B1_1 123.7(2) . . ?
C6_2 C1_2 B1_1 117.7(2) . . ?
C3_2 C2_2 C1_2 120.2(3) . . ?
C3_2 C2_2 C7_2 119.3(2) . . ?
C1_2 C2_2 C7_2 120.5(2) . . ?
C4_2 C3_2 C2_2 121.8(3) . . ?
C4_2 C3_2 H3_2 119.1 . . ?
C2_2 C3_2 H3_2 119.1 . . ?
C3_2 C4_2 C5_2 117.9(3) . . ?
C3_2 C4_2 C8_2 120.8(3) . . ?
C5_2 C4_2 C8_2 121.2(3) . . ?
C4_2 C5_2 C6_2 121.6(3) . . ?
C4_2 C5_2 H5_2 119.2 . . ?
C6_2 C5_2 H5_2 119.2 . . ?
C5_2 C6_2 C1_2 120.0(3) . . ?
C5_2 C6_2 C9_2 119.6(3) . . ?
C1_2 C6_2 C9_2 120.3(2) . . ?
C2_2 C7_2 H7A_2 109.5 . . ?
C2_2 C7_2 H7B_2 109.5 . . ?
H7A_2 C7_2 H7B_2 109.5 . . ?
C2_2 C7_2 H7C_2 109.5 . . ?
H7A_2 C7_2 H7C_2 109.5 . . ?
H7B_2 C7_2 H7C_2 109.5 . . ?
C4_2 C8_2 H8A_2 109.5 . . ?
C4_2 C8_2 H8B_2 109.5 . . ?
H8A_2 C8_2 H8B_2 109.5 . . ?
C4_2 C8_2 H8C_2 109.5 . . ?
H8A_2 C8_2 H8C_2 109.5 . . ?
H8B_2 C8_2 H8C_2 109.5 . . ?
C6_2 C9_2 H9A_2 109.5 . . ?
C6_2 C9_2 H9B_2 109.5 . . ?
H9A_2 C9_2 H9B_2 109.5 . . ?
C6_2 C9_2 H9C_2 109.5 . . ?
H9A_2 C9_2 H9C_2 109.5 . . ?
H9B_2 C9_2 H9C_2 109.5 . . ?
C6_3 Fe1_3 C1_3 96.90(12) . . ?
C6_3 Fe1_3 C7_3 41.39(11) . . ?
C1_3 Fe1_3 C7_3 114.12(12) . . ?
C6_3 Fe1_3 C2_3 114.62(12) . . ?
C1_3 Fe1_3 C2_3 41.37(11) . . ?
C7_3 Fe1_3 C2_3 101.96(12) . . ?
C6_3 Fe1_3 C10_3 41.47(11) . . ?
C1_3 Fe1_3 C10_3 116.57(12) . . ?
C7_3 Fe1_3 C10_3 69.14(12) . . ?
C2_3 Fe1_3 C10_3 152.22(12) . . ?
C6_3 Fe1_3 C5_3 116.00(12) . . ?
C1_3 Fe1_3 C5_3 41.38(11) . . ?
C7_3 Fe1_3 C5_3 151.43(12) . . ?
C2_3 Fe1_3 C5_3 69.08(12) . . ?
C10_3 Fe1_3 C5_3 105.65(12) . . ?
C6_3 Fe1_3 C3_3 154.01(12) . . ?
C1_3 Fe1_3 C3_3 69.52(12) . . ?
C7_3 Fe1_3 C3_3 122.82(13) . . ?
C2_3 Fe1_3 C3_3 40.96(11) . . ?
C10_3 Fe1_3 C3_3 164.51(12) . . ?
C5_3 Fe1_3 C3_3 68.83(12) . . ?
C6_3 Fe1_3 C8_3 69.40(12) . . ?
C1_3 Fe1_3 C8_3 153.37(12) . . ?
C7_3 Fe1_3 C8_3 40.91(11) . . ?
C2_3 Fe1_3 C8_3 122.48(12) . . ?
C10_3 Fe1_3 C8_3 68.65(12) . . ?
C5_3 Fe1_3 C8_3 165.24(12) . . ?
C3_3 Fe1_3 C8_3 112.88(13) . . ?
C6_3 Fe1_3 C4_3 155.92(12) . . ?
C1_3 Fe1_3 C4_3 69.47(12) . . ?
C7_3 Fe1_3 C4_3 162.25(12) . . ?
C2_3 Fe1_3 C4_3 68.69(12) . . ?
C10_3 Fe1_3 C4_3 126.09(12) . . ?
C5_3 Fe1_3 C4_3 41.01(11) . . ?
C3_3 Fe1_3 C4_3 40.50(12) . . ?
C8_3 Fe1_3 C4_3 130.72(12) . . ?
C6_3 Fe1_3 C9_3 69.24(12) . . ?
C1_3 Fe1_3 C9_3 156.37(12) . . ?
C7_3 Fe1_3 C9_3 68.58(12) . . ?
C2_3 Fe1_3 C9_3 161.77(12) . . ?
C10_3 Fe1_3 C9_3 40.71(11) . . ?
C5_3 Fe1_3 C9_3 126.62(12) . . ?
C3_3 Fe1_3 C9_3 130.40(12) . . ?
C8_3 Fe1_3 C9_3 40.44(12) . . ?
C4_3 Fe1_3 C9_3 115.68(12) . . ?
B1_3 N1_3 C1_3 128.1(2) . . ?
B1_3 N1_3 H1_3 116.0 . . ?
C1_3 N1_3 H1_3 116.0 . . ?
N1_3 C1_3 C2_3 126.8(2) . . ?
N1_3 C1_3 C5_3 125.2(3) . . ?
C2_3 C1_3 C5_3 107.9(2) . . ?
N1_3 C1_3 Fe1_3 121.68(19) . . ?
C2_3 C1_3 Fe1_3 70.28(16) . . ?
C5_3 C1_3 Fe1_3 70.61(16) . . ?
N1_3 B1_3 N2_3 123.3(3) . . ?
N1_3 B1_3 C1_4 120.9(3) . . ?
N2_3 B1_3 C1_4 115.7(3) . . ?
C6_3 N2_3 B1_3 128.4(2) . . ?
C6_3 N2_3 H2_3 115.8 . . ?
B1_3 N2_3 H2_3 115.8 . . ?
C1_3 C2_3 C3_3 108.3(3) . . ?
C1_3 C2_3 Fe1_3 68.35(16) . . ?
C3_3 C2_3 Fe1_3 70.34(17) . . ?
C1_3 C2_3 H2A_3 125.9 . . ?
C3_3 C2_3 H2A_3 125.9 . . ?
Fe1_3 C2_3 H2A_3 127.0 . . ?
C4_3 C3_3 C2_3 108.0(3) . . ?
C4_3 C3_3 Fe1_3 70.08(17) . . ?
C2_3 C3_3 Fe1_3 68.70(17) . . ?
C4_3 C3_3 H3_3 126.0 . . ?
C2_3 C3_3 H3_3 126.0 . . ?
Fe1_3 C3_3 H3_3 126.8 . . ?
C3_3 C4_3 C5_3 107.9(3) . . ?
C3_3 C4_3 Fe1_3 69.41(17) . . ?
C5_3 C4_3 Fe1_3 68.69(16) . . ?
C3_3 C4_3 H4_3 126.1 . . ?
C5_3 C4_3 H4_3 126.1 . . ?
Fe1_3 C4_3 H4_3 127.4 . . ?
C1_3 C5_3 C4_3 107.9(3) . . ?
C1_3 C5_3 Fe1_3 68.01(16) . . ?
C4_3 C5_3 Fe1_3 70.30(17) . . ?
C1_3 C5_3 H5_3 126.0 . . ?
C4_3 C5_3 H5_3 126.0 . . ?
Fe1_3 C5_3 H5_3 127.2 . . ?
C7_3 C6_3 N2_3 126.0(2) . . ?
C7_3 C6_3 C10_3 107.9(2) . . ?
N2_3 C6_3 C10_3 126.0(3) . . ?
C7_3 C6_3 Fe1_3 70.40(16) . . ?
N2_3 C6_3 Fe1_3 121.49(19) . . ?
C10_3 C6_3 Fe1_3 70.69(16) . . ?
C6_3 C7_3 C8_3 108.2(3) . . ?
C6_3 C7_3 Fe1_3 68.21(16) . . ?
C8_3 C7_3 Fe1_3 70.57(16) . . ?
C6_3 C7_3 H7_3 125.9 . . ?
C8_3 C7_3 H7_3 125.9 . . ?
Fe1_3 C7_3 H7_3 126.8 . . ?
C9_3 C8_3 C7_3 108.0(3) . . ?
C9_3 C8_3 Fe1_3 70.18(17) . . ?
C7_3 C8_3 Fe1_3 68.51(16) . . ?
C9_3 C8_3 H8_3 126.0 . . ?
C7_3 C8_3 H8_3 126.0 . . ?
Fe1_3 C8_3 H8_3 126.9 . . ?
C8_3 C9_3 C10_3 108.0(3) . . ?
C8_3 C9_3 Fe1_3 69.38(16) . . ?
C10_3 C9_3 Fe1_3 68.56(16) . . ?
C8_3 C9_3 H9_3 126.0 . . ?
C10_3 C9_3 H9_3 126.0 . . ?
Fe1_3 C9_3 H9_3 127.6 . . ?
C9_3 C10_3 C6_3 107.9(3) . . ?
C9_3 C10_3 Fe1_3 70.73(17) . . ?
C6_3 C10_3 Fe1_3 67.84(16) . . ?
C9_3 C10_3 H10_3 126.0 . . ?
C6_3 C10_3 H10_3 126.0 . . ?
Fe1_3 C10_3 H10_3 127.0 . . ?
C6_4 C1_4 C2_4 118.2(2) . . ?
C6_4 C1_4 B1_3 119.1(2) . . ?
C2_4 C1_4 B1_3 122.4(2) . . ?
C3_4 C2_4 C1_4 120.1(3) . . ?
C3_4 C2_4 C7_4 119.0(3) . . ?
C1_4 C2_4 C7_4 120.8(2) . . ?
C4_4 C3_4 C2_4 121.6(3) . . ?
C4_4 C3_4 H3_4 119.2 . . ?
C2_4 C3_4 H3_4 119.2 . . ?
C3_4 C4_4 C5_4 118.2(3) . . ?
C3_4 C4_4 C8_4 120.7(3) . . ?
C5_4 C4_4 C8_4 121.1(3) . . ?
C6_4 C5_4 C4_4 121.6(3) . . ?
C6_4 C5_4 H5_4 119.2 . . ?
C4_4 C5_4 H5_4 119.2 . . ?
C5_4 C6_4 C1_4 120.3(3) . . ?
C5_4 C6_4 C9_4 119.4(3) . . ?
C1_4 C6_4 C9_4 120.3(2) . . ?
C2_4 C7_4 H7A_4 109.5 . . ?
C2_4 C7_4 H7B_4 109.5 . . ?
H7A_4 C7_4 H7B_4 109.5 . . ?
C2_4 C7_4 H7C_4 109.5 . . ?
H7A_4 C7_4 H7C_4 109.5 . . ?
H7B_4 C7_4 H7C_4 109.5 . . ?
C4_4 C8_4 H8A_4 109.5 . . ?
C4_4 C8_4 H8B_4 109.5 . . ?
H8A_4 C8_4 H8B_4 109.5 . . ?
C4_4 C8_4 H8C_4 109.5 . . ?
H8A_4 C8_4 H8C_4 109.5 . . ?
H8B_4 C8_4 H8C_4 109.5 . . ?
C6_4 C9_4 H9A_4 109.5 . . ?
C6_4 C9_4 H9B_4 109.5 . . ?
H9A_4 C9_4 H9B_4 109.5 . . ?
C6_4 C9_4 H9C_4 109.5 . . ?
H9A_4 C9_4 H9C_4 109.5 . . ?
H9B_4 C9_4 H9C_4 109.5 . . ?

loop_
_geom_bond_atom_site_label_1
_geom_bond_atom_site_label_2
_geom_bond_distance
_geom_bond_site_symmetry_2
_geom_bond_publ_flag
Fe1_1 C1_1 1.994(3) . ?
Fe1_1 C6_1 2.001(3) . ?
Fe1_1 C5_1 2.024(3) . ?
Fe1_1 C10_1 2.027(3) . ?
Fe1_1 C7_1 2.034(3) . ?
Fe1_1 C2_1 2.035(3) . ?
Fe1_1 C9_1 2.045(3) . ?
Fe1_1 C8_1 2.052(3) . ?
Fe1_1 C4_1 2.055(3) . ?
Fe1_1 C3_1 2.061(3) . ?
N1_1 B1_1 1.417(4) . ?
N1_1 C1_1 1.423(3) . ?
N1_1 H1_1 0.8800 . ?
C1_1 C5_1 1.423(4) . ?
C1_1 C2_1 1.430(4) . ?
B1_1 N2_1 1.419(4) . ?
B1_1 C1_2 1.588(4) . ?
N2_1 C6_1 1.424(3) . ?
N2_1 H2_1 0.8800 . ?
C2_1 C3_1 1.423(4) . ?
C2_1 H2A_1 0.9500 . ?
C3_1 C4_1 1.412(4) . ?
C3_1 H3_1 0.9500 . ?
C4_1 C5_1 1.424(4) . ?
C4_1 H4_1 0.9500 . ?
C5_1 H5_1 0.9500 . ?
C6_1 C10_1 1.420(4) . ?
C6_1 C7_1 1.434(4) . ?
C7_1 C8_1 1.421(4) . ?
C7_1 H7_1 0.9500 . ?
C8_1 C9_1 1.420(4) . ?
C8_1 H8_1 0.9500 . ?
C9_1 C10_1 1.424(4) . ?
C9_1 H9_1 0.9500 . ?
C10_1 H10_1 0.9500 . ?
C1_2 C2_2 1.408(4) . ?
C1_2 C6_2 1.412(4) . ?
C2_2 C3_2 1.395(4) . ?
C2_2 C7_2 1.507(4) . ?
C3_2 C4_2 1.391(4) . ?
C3_2 H3_2 0.9500 . ?
C4_2 C5_2 1.396(4) . ?
C4_2 C8_2 1.504(4) . ?
C5_2 C6_2 1.397(4) . ?
C5_2 H5_2 0.9500 . ?
C6_2 C9_2 1.510(4) . ?
C7_2 H7A_2 0.9800 . ?
C7_2 H7B_2 0.9800 . ?
C7_2 H7C_2 0.9800 . ?
C8_2 H8A_2 0.9800 . ?
C8_2 H8B_2 0.9800 . ?
C8_2 H8C_2 0.9800 . ?
C9_2 H9A_2 0.9800 . ?
C9_2 H9B_2 0.9800 . ?
C9_2 H9C_2 0.9800 . ?
Fe1_3 C6_3 1.994(3) . ?
Fe1_3 C1_3 1.999(3) . ?
Fe1_3 C7_3 2.023(3) . ?
Fe1_3 C2_3 2.025(3) . ?
Fe1_3 C10_3 2.032(3) . ?
Fe1_3 C5_3 2.034(3) . ?
Fe1_3 C3_3 2.047(3) . ?
Fe1_3 C8_3 2.050(3) . ?
Fe1_3 C4_3 2.056(3) . ?
Fe1_3 C9_3 2.061(3) . ?
N1_3 B1_3 1.417(4) . ?
N1_3 C1_3 1.421(3) . ?
N1_3 H1_3 0.8800 . ?
C1_3 C2_3 1.422(4) . ?
C1_3 C5_3 1.425(4) . ?
B1_3 N2_3 1.421(4) . ?
B1_3 C1_4 1.582(4) . ?
N2_3 C6_3 1.421(4) . ?
N2_3 H2_3 0.8800 . ?
C2_3 C3_3 1.425(4) . ?
C2_3 H2A_3 0.9500 . ?
C3_3 C4_3 1.420(4) . ?
C3_3 H3_3 0.9500 . ?
C4_3 C5_3 1.433(4) . ?
C4_3 H4_3 0.9500 . ?
C5_3 H5_3 0.9500 . ?
C6_3 C7_3 1.420(4) . ?
C6_3 C10_3 1.426(4) . ?
C7_3 C8_3 1.424(4) . ?
C7_3 H7_3 0.9500 . ?
C8_3 C9_3 1.421(4) . ?
C8_3 H8_3 0.9500 . ?
C9_3 C10_3 1.424(4) . ?
C9_3 H9_3 0.9500 . ?
C10_3 H10_3 0.9500 . ?
C1_4 C6_4 1.409(4) . ?
C1_4 C2_4 1.409(4) . ?
C2_4 C3_4 1.401(4) . ?
C2_4 C7_4 1.511(4) . ?
C3_4 C4_4 1.384(4) . ?
C3_4 H3_4 0.9500 . ?
C4_4 C5_4 1.395(4) . ?
C4_4 C8_4 1.508(4) . ?
C5_4 C6_4 1.392(4) . ?
C5_4 H5_4 0.9500 . ?
C6_4 C9_4 1.511(4) . ?
C7_4 H7A_4 0.9800 . ?
C7_4 H7B_4 0.9800 . ?
C7_4 H7C_4 0.9800 . ?
C8_4 H8A_4 0.9800 . ?
C8_4 H8B_4 0.9800 . ?
C8_4 H8C_4 0.9800 . ?
C9_4 H9A_4 0.9800 . ?
C9_4 H9B_4 0.9800 . ?
C9_4 H9C_4 0.9800 . ?

loop_
_geom_torsion_atom_site_label_1
_geom_torsion_atom_site_label_2
_geom_torsion_atom_site_label_3
_geom_torsion_atom_site_label_4
_geom_torsion
_geom_torsion_site_symmetry_1
_geom_torsion_site_symmetry_2
_geom_torsion_site_symmetry_3
_geom_torsion_site_symmetry_4
_geom_torsion_publ_flag
B1_1 N1_1 C1_1 C5_1 -94.9(4) . . . . ?
B1_1 N1_1 C1_1 C2_1 80.6(4) . . . . ?
B1_1 N1_1 C1_1 Fe1_1 -6.9(4) . . . . ?
C1_1 N1_1 B1_1 N2_1 13.2(5) . . . . ?
C1_1 N1_1 B1_1 C1_2 -165.0(3) . . . . ?
N1_1 B1_1 N2_1 C6_1 -9.6(5) . . . . ?
C1_2 B1_1 N2_1 C6_1 168.5(3) . . . . ?
C5_1 C1_1 C2_1 C3_1 1.3(3) . . . . ?
N1_1 C1_1 C2_1 C3_1 -174.9(3) . . . . ?
Fe1_1 C1_1 C2_1 C3_1 -59.6(2) . . . . ?
C5_1 C1_1 C2_1 Fe1_1 60.92(19) . . . . ?
N1_1 C1_1 C2_1 Fe1_1 -115.4(3) . . . . ?
C1_1 C2_1 C3_1 C4_1 -0.8(3) . . . . ?
Fe1_1 C2_1 C3_1 C4_1 -58.6(2) . . . . ?
C1_1 C2_1 C3_1 Fe1_1 57.74(19) . . . . ?
C2_1 C3_1 C4_1 C5_1 0.0(3) . . . . ?
Fe1_1 C3_1 C4_1 C5_1 -57.9(2) . . . . ?
C2_1 C3_1 C4_1 Fe1_1 57.9(2) . . . . ?
N1_1 C1_1 C5_1 C4_1 174.9(3) . . . . ?
C2_1 C1_1 C5_1 C4_1 -1.3(3) . . . . ?
Fe1_1 C1_1 C5_1 C4_1 59.8(2) . . . . ?
N1_1 C1_1 C5_1 Fe1_1 115.1(3) . . . . ?
C2_1 C1_1 C5_1 Fe1_1 -61.15(19) . . . . ?
C3_1 C4_1 C5_1 C1_1 0.8(3) . . . . ?
Fe1_1 C4_1 C5_1 C1_1 -58.17(19) . . . . ?
C3_1 C4_1 C5_1 Fe1_1 59.0(2) . . . . ?
B1_1 N2_1 C6_1 C10_1 89.4(4) . . . . ?
B1_1 N2_1 C6_1 C7_1 -86.4(4) . . . . ?
B1_1 N2_1 C6_1 Fe1_1 0.6(4) . . . . ?
C10_1 C6_1 C7_1 C8_1 -1.4(3) . . . . ?
N2_1 C6_1 C7_1 C8_1 175.2(3) . . . . ?
Fe1_1 C6_1 C7_1 C8_1 59.3(2) . . . . ?
C10_1 C6_1 C7_1 Fe1_1 -60.7(2) . . . . ?
N2_1 C6_1 C7_1 Fe1_1 115.9(3) . . . . ?
C6_1 C7_1 C8_1 C9_1 0.6(3) . . . . ?
Fe1_1 C7_1 C8_1 C9_1 58.5(2) . . . . ?
C6_1 C7_1 C8_1 Fe1_1 -57.84(19) . . . . ?
C7_1 C8_1 C9_1 C10_1 0.4(3) . . . . ?
Fe1_1 C8_1 C9_1 C10_1 58.5(2) . . . . ?
C7_1 C8_1 C9_1 Fe1_1 -58.1(2) . . . . ?
N2_1 C6_1 C10_1 C9_1 -174.8(3) . . . . ?
C7_1 C6_1 C10_1 C9_1 1.6(3) . . . . ?
Fe1_1 C6_1 C10_1 C9_1 -59.1(2) . . . . ?
N2_1 C6_1 C10_1 Fe1_1 -115.7(3) . . . . ?
C7_1 C6_1 C10_1 Fe1_1 60.7(2) . . . . ?
C8_1 C9_1 C10_1 C6_1 -1.3(3) . . . . ?
Fe1_1 C9_1 C10_1 C6_1 58.0(2) . . . . ?
C8_1 C9_1 C10_1 Fe1_1 -59.2(2) . . . . ?
N1_1 B1_1 C1_2 C2_2 -99.5(3) . . . . ?
N2_1 B1_1 C1_2 C2_2 82.2(4) . . . . ?
N1_1 B1_1 C1_2 C6_2 74.6(3) . . . . ?
N2_1 B1_1 C1_2 C6_2 -103.7(3) . . . . ?
C6_2 C1_2 C2_2 C3_2 -3.2(4) . . . . ?
B1_1 C1_2 C2_2 C3_2 170.8(3) . . . . ?
C6_2 C1_2 C2_2 C7_2 177.1(3) . . . . ?
B1_1 C1_2 C2_2 C7_2 -8.8(4) . . . . ?
C1_2 C2_2 C3_2 C4_2 2.1(4) . . . . ?
C7_2 C2_2 C3_2 C4_2 -178.3(3) . . . . ?
C2_2 C3_2 C4_2 C5_2 0.8(4) . . . . ?
C2_2 C3_2 C4_2 C8_2 -177.9(3) . . . . ?
C3_2 C4_2 C5_2 C6_2 -2.4(4) . . . . ?
C8_2 C4_2 C5_2 C6_2 176.3(3) . . . . ?
C4_2 C5_2 C6_2 C1_2 1.2(4) . . . . ?
C4_2 C5_2 C6_2 C9_2 -178.5(3) . . . . ?
C2_2 C1_2 C6_2 C5_2 1.6(4) . . . . ?
B1_1 C1_2 C6_2 C5_2 -172.8(3) . . . . ?
C2_2 C1_2 C6_2 C9_2 -178.6(3) . . . . ?
B1_1 C1_2 C6_2 C9_2 7.0(4) . . . . ?
B1_3 N1_3 C1_3 C2_3 -88.4(4) . . . . ?
B1_3 N1_3 C1_3 C5_3 87.3(4) . . . . ?
B1_3 N1_3 C1_3 Fe1_3 -0.3(4) . . . . ?
C1_3 N1_3 B1_3 N2_3 3.4(5) . . . . ?
C1_3 N1_3 B1_3 C1_4 -175.5(2) . . . . ?
N1_3 B1_3 N2_3 C6_3 -3.5(5) . . . . ?
C1_4 B1_3 N2_3 C6_3 175.5(3) . . . . ?
N1_3 C1_3 C2_3 C3_3 174.5(3) . . . . ?
C5_3 C1_3 C2_3 C3_3 -1.8(3) . . . . ?
Fe1_3 C1_3 C2_3 C3_3 59.2(2) . . . . ?
N1_3 C1_3 C2_3 Fe1_3 115.4(3) . . . . ?
C5_3 C1_3 C2_3 Fe1_3 -60.92(19) . . . . ?
C1_3 C2_3 C3_3 C4_3 1.3(3) . . . . ?
Fe1_3 C2_3 C3_3 C4_3 59.2(2) . . . . ?
C1_3 C2_3 C3_3 Fe1_3 -57.9(2) . . . . ?
C2_3 C3_3 C4_3 C5_3 -0.3(3) . . . . ?
Fe1_3 C3_3 C4_3 C5_3 58.1(2) . . . . ?
C2_3 C3_3 C4_3 Fe1_3 -58.4(2) . . . . ?
N1_3 C1_3 C5_3 C4_3 -174.8(3) . . . . ?
C2_3 C1_3 C5_3 C4_3 1.5(3) . . . . ?
Fe1_3 C1_3 C5_3 C4_3 -59.2(2) . . . . ?
N1_3 C1_3 C5_3 Fe1_3 -115.7(3) . . . . ?
C2_3 C1_3 C5_3 Fe1_3 60.71(19) . . . . ?
C3_3 C4_3 C5_3 C1_3 -0.8(3) . . . . ?
Fe1_3 C4_3 C5_3 C1_3 57.75(19) . . . . ?
C3_3 C4_3 C5_3 Fe1_3 -58.5(2) . . . . ?
B1_3 N2_3 C6_3 C7_3 88.0(4) . . . . ?
B1_3 N2_3 C6_3 C10_3 -87.6(4) . . . . ?
B1_3 N2_3 C6_3 Fe1_3 0.4(4) . . . . ?
N2_3 C6_3 C7_3 C8_3 -174.7(3) . . . . ?
C10_3 C6_3 C7_3 C8_3 1.6(3) . . . . ?
Fe1_3 C6_3 C7_3 C8_3 -59.5(2) . . . . ?
N2_3 C6_3 C7_3 Fe1_3 -115.2(3) . . . . ?
C10_3 C6_3 C7_3 Fe1_3 61.06(19) . . . . ?
C6_3 C7_3 C8_3 C9_3 -1.3(3) . . . . ?
Fe1_3 C7_3 C8_3 C9_3 -59.3(2) . . . . ?
C6_3 C7_3 C8_3 Fe1_3 58.01(19) . . . . ?
C7_3 C8_3 C9_3 C10_3 0.5(3) . . . . ?
Fe1_3 C8_3 C9_3 C10_3 -57.8(2) . . . . ?
C7_3 C8_3 C9_3 Fe1_3 58.3(2) . . . . ?
C8_3 C9_3 C10_3 C6_3 0.5(3) . . . . ?
Fe1_3 C9_3 C10_3 C6_3 -57.78(19) . . . . ?
C8_3 C9_3 C10_3 Fe1_3 58.3(2) . . . . ?
C7_3 C6_3 C10_3 C9_3 -1.3(3) . . . . ?
N2_3 C6_3 C10_3 C9_3 175.0(3) . . . . ?
Fe1_3 C6_3 C10_3 C9_3 59.6(2) . . . . ?
C7_3 C6_3 C10_3 Fe1_3 -60.87(19) . . . . ?
N2_3 C6_3 C10_3 Fe1_3 115.4(3) . . . . ?
N1_3 B1_3 C1_4 C6_4 105.9(3) . . . . ?
N2_3 B1_3 C1_4 C6_4 -73.0(3) . . . . ?
N1_3 B1_3 C1_4 C2_4 -80.5(4) . . . . ?
N2_3 B1_3 C1_4 C2_4 100.6(3) . . . . ?
C6_4 C1_4 C2_4 C3_4 2.2(4) . . . . ?
B1_3 C1_4 C2_4 C3_4 -171.4(3) . . . . ?
C6_4 C1_4 C2_4 C7_4 -177.5(3) . . . . ?
B1_3 C1_4 C2_4 C7_4 8.8(4) . . . . ?
C1_4 C2_4 C3_4 C4_4 -0.4(4) . . . . ?
C7_4 C2_4 C3_4 C4_4 179.3(3) . . . . ?
C2_4 C3_4 C4_4 C5_4 -1.9(4) . . . . ?
C2_4 C3_4 C4_4 C8_4 178.4(3) . . . . ?
C3_4 C4_4 C5_4 C6_4 2.4(4) . . . . ?
C8_4 C4_4 C5_4 C6_4 -177.9(3) . . . . ?
C4_4 C5_4 C6_4 C1_4 -0.6(4) . . . . ?
C4_4 C5_4 C6_4 C9_4 -179.7(3) . . . . ?
C2_4 C1_4 C6_4 C5_4 -1.7(4) . . . . ?
B1_3 C1_4 C6_4 C5_4 172.1(3) . . . . ?
C2_4 C1_4 C6_4 C9_4 177.4(3) . . . . ?
B1_3 C1_4 C6_4 C9_4 -8.8(4) . . . . ?
